data_2010334
loop_
_publ_author_name
'Gabriele Bocelli'
'Andrea Cantoni'
'Pietro Cozzini'

_publ_section_title
;
 Stereochemistry of rings. XVIII.
 8-<i>tert</i>-Butyl-1,4-dithiaspiro[4.5]decane
;
_journal_issue 12
_journal_name_full 'Acta Crystallographica Section C'
_journal_page_first 2098
_journal_page_last 2100
_journal_paper_doi 10.1107/S0108270194005950
_journal_volume 50
_journal_year 1994
_chemical_formula_sum 'C12 H22 S2'
_chemical_formula_weight 230.43
_chemical_name_systematic ?
_symmetry_cell_setting orthorhombic
_symmetry_space_group_name_H-M 'P c a 21'
_cell_angle_alpha 90.00
_cell_angle_beta 90.00
_cell_angle_gamma 90.00
_cell_formula_units_Z 4.00
_cell_length_a 10.041(2)
_cell_length_b 17.962(2)
_cell_length_c 7.259(3)
_cell_measurement_reflns_used 30
_cell_measurement_temperature 295(2)
_cell_measurement_theta_max 35.8
_cell_measurement_theta_min 10.8
_cell_volume 1309.2(6)
_computing_cell_refinement 'Belletti et al. (1993)'
_computing_data_collection 'Belletti, Cantoni & Pasquinelli (1993)'
_computing_data_reduction 'Belletti et al. (1993)'
_computing_structure_refinement 'SHELX76 (Sheldrick, 1976)'
_computing_structure_solution 'SIR92 (Altomare et al., 1986)'
_diffrn_ambient_temperature 295(2)
_diffrn_measurement_device 'Siemens AED diffractometer'
_diffrn_measurement_method \w/2\q
_diffrn_radiation_source 'X-ray tube'
_diffrn_radiation_type CuK\a
_diffrn_radiation_wavelength 1.5418
_diffrn_reflns_av_R_equivalents 0.0
_diffrn_reflns_limit_h_max 21
_diffrn_reflns_limit_h_min 0
_diffrn_reflns_limit_k_max 12
_diffrn_reflns_limit_k_min 0
_diffrn_reflns_limit_l_max 8
_diffrn_reflns_limit_l_min 0
_diffrn_reflns_number 1479
_diffrn_reflns_reduction_process
;
DIFAU (Belletti et al, 1993)
;
_diffrn_reflns_theta_max 70
_diffrn_reflns_theta_min 3
_diffrn_standards_decay_% 11
_diffrn_standards_interval_count 50
_diffrn_standards_number 2
_exptl_absorpt_coefficient_mu 3.324
_exptl_absorpt_correction_type none
_exptl_crystal_colour colourless
_exptl_crystal_density_diffrn 1.169
_exptl_crystal_description prism
_exptl_crystal_F_000 504.0
_exptl_crystal_size_max 0.21
_exptl_crystal_size_mid 0.16
_exptl_crystal_size_min 0.11
_refine_diff_density_max 0.40
_refine_diff_density_min -0.42
_refine_ls_goodness_of_fit_obs 0.731
_refine_ls_matrix_type full
_refine_ls_number_parameters 214
_refine_ls_number_reflns 1479
_refine_ls_R_factor_obs 0.066
_refine_ls_shift/esd_max 0.654
_refine_ls_structure_factor_coef F^2^
_refine_ls_weighting_details 'w = 1.881/(\s^2^F + 0.039996F^2^)'
_refine_ls_weighting_scheme calc
_refine_ls_wR_factor_obs 0.068
_reflns_number_observed 797
_reflns_number_total 1358
_reflns_observed_criterion I>3\s(I)
_cod_data_source_file pa1102.cif
_cod_data_source_block Y
_cod_depositor_comments
;
The following automatic conversions were performed:

'_cell_measurement_temperature' value 'room' was changed to '295(2)'
- the room/ambient temperature average [293;298] in Kelvins(K) was
taken.

'_diffrn_ambient_temperature' value 'room' was changed to
'295(2)' - the room/ambient temperature average [293;298] in
Kelvins(K) was taken.

Automatic conversion script
Id: cif_fix_values 1646 2011-03-28 12:23:43Z adriana 

The following automatic conversions were performed:

'_cell_measurement_temperature' value 'room' was changed to '295(2)'
- the room/ambient temperature average [293;298] in Kelvins(K) was
taken.

'_diffrn_ambient_temperature' value 'room' was changed to
'295(2)' - the room/ambient temperature average [293;298] in
Kelvins(K) was taken.

Automatic conversion script
Id: cif_fix_values 1715 2011-07-08 13:25:40Z adriana 

The following automatic conversions were performed:

'_refine_ls_weighting_scheme' value ' w = 1.881/(\s^2^F +
0.039996F^2^)' was changed to 'calc'. New tag
'_refine_ls_weighting_details' was created. The value of the new tag
was set to 'w = 1.881/(\s^2^F + 0.039996F^2^)'.

Automatic conversion script
Id: cif_fix_values 3143 2015-03-26 13:38:13Z robertas 
;
_cod_database_code 2010334

loop_
_atom_site_aniso_label
_atom_site_aniso_U_11
_atom_site_aniso_U_22
_atom_site_aniso_U_33
_atom_site_aniso_U_12
_atom_site_aniso_U_13
_atom_site_aniso_U_23
S1 0.0457(14) 0.0932(15) 0.116(3) 0.0230(18) 0.0196(14) 0.0072(9)
S2 0.0587(13) 0.0553(10) 0.092(2) 0.0003(12) 0.0010(12) 0.0066(7)
C1 0.073(6) 0.109(8) 0.079(10) 0.003(7) 0.016(7) -0.015(5)
C2 0.078(7) 0.079(5) 0.095(10) 0.021(6) 0.007(8) -0.000(4)
C3 0.038(4) 0.048(3) 0.074(8) -0.010(4) -0.005(5) 0.002(2)
C4 0.057(5) 0.052(3) 0.069(9) -0.007(4) -0.012(5) -0.006(3)
C5 0.061(5) 0.052(4) 0.087(8) -0.014(5) -0.008(5) -0.002(3)
C6 0.046(4) 0.049(4) 0.061(7) -0.009(3) -0.006(5) 0.002(3)
C7 0.064(7) 0.058(5) 0.084(11) -0.006(4) -0.014(8) -0.012(3)
C8 0.070(6) 0.050(4) 0.066(7) -0.012(4) -0.005(6) -0.011(4)
C9 0.064(5) 0.052(4) 0.087(9) -0.003(4) 0.010(6) 0.004(4)
C10 0.082(8) 0.119(9) 0.087(14) 0.000(9) 0.017(8) 0.053(7)
C11 0.128(12) 0.051(4) 0.111(14) -0.003(6) -0.020(11) -0.004(6)
C12 0.133(10) 0.076(5) 0.075(9) 0.012(6) -0.004(8) 0.024(7)

loop_
_atom_site_label
_atom_site_fract_x
_atom_site_fract_y
_atom_site_fract_z
_atom_site_U_iso_or_equiv
_atom_site_thermal_displace_type
_atom_site_calc_flag
_atom_site_calc_attached_atom
_atom_site_type_symbol
S1 -0.1225(2) 0.16430(10) 0.55790 0.0849(12) aniso . . S
S2 0.1252(2) 0.07940(10) 0.5172(7) 0.0687(9) aniso . . S
C1 -0.1014(12) 0.0865(8) 0.706(2) 0.087(4) aniso . . C
C2 0.0458(11) 0.0744(6) 0.7423(19) 0.084(5) aniso . . C
C3 0.0387(7) 0.1628(4) 0.4426(17) 0.053(3) aniso . . C
C4 0.1178(8) 0.2328(4) 0.4909(19) 0.059(4) aniso . . C
C5 0.0587(9) 0.3034(4) 0.4139(17) 0.067(4) aniso . . C
C6 0.0465(8) 0.3004(4) 0.2045(16) 0.052(3) aniso . . C
C7 -0.0360(13) 0.2312(5) 0.1531(19) 0.069(5) aniso . . C
C8 0.0216(12) 0.1608(4) 0.2319(18) 0.062(4) aniso . . C
C9 0.0001(9) 0.3730(4) 0.113(2) 0.068(3) aniso . . C
C10 -0.1400(13) 0.3952(9) 0.166(2) 0.096(6) aniso . . C
C11 0.0968(18) 0.4361(6) 0.156(2) 0.097(6) aniso . . C
C12 0.0033(18) 0.3633(7) -0.0954(18) 0.095(5) aniso . . C
H1A -0.148(13) 0.038(7) 0.73(2) 0.12(4) iso . C1 H
H1B -0.129(12) 0.094(7) 0.85(3) 0.09(4) iso . C1 H
H2A 0.05(3) 0.094(17) 0.84(6) 0.30(9) iso . C1 H
H2B 0.058(7) 0.024(4) 0.821(13) 0.052(19) iso . C2 H
H4A 0.202(11) 0.212(6) 0.399(19) 0.10(4) iso . C4 H
H4B 0.148(17) 0.233(10) 0.61(3) 0.12(6) iso . C4 H
H5A -0.043(8) 0.306(4) 0.464(14) 0.05(2) iso . C5 H
H5B 0.093(8) 0.352(5) 0.509(14) 0.11(2) iso . C5 H
H6 0.137(9) 0.294(5) 0.138(17) 0.06(3) iso . C6 H
H7A -0.045(16) 0.228(8) 0.01(3) 0.08(6) iso . C7 H
H7B -0.121(9) 0.238(4) 0.221(14) 0.05(2) iso . C7 H
H8A 0.103(9) 0.145(4) 0.193(13) 0.051(18) iso . C8 H
H8B -0.05(3) 0.121(14) 0.24(4) 0.21(9) iso . C8 H
H10A -0.142(10) 0.402(5) 0.29(2) 0.02(3) iso . C10 H
H10B -0.184(9) 0.357(4) 0.076(16) 0.06(3) iso . C10 H
H10C -0.174(13) 0.453(6) 0.11(2) 0.10(4) iso . C10 H
H11A 0.111(15) 0.439(9) 0.27(4) 0.09(7) iso . C11 H
H11B 0.084(14) 0.484(8) 0.09(3) 0.11(4) iso . C11 H
H11C 0.163(15) 0.417(8) 0.07(3) 0.11(5) iso . C11 H
H12A 0.11(2) 0.346(13) -0.14(4) 0.22(8) iso . C12 H
H12B -0.02(2) 0.313(12) -0.19(4) 0.14(7) iso . C12 H
H12C -0.013(18) 0.396(11) -0.17(4) 0.19(7) iso . C12 H

loop_
_atom_type_symbol
_atom_type_description
_atom_type_scat_dispersion_real
_atom_type_scat_dispersion_imag
_atom_type_scat_source
S Sulphur 0.319 0.557
;International Tables for X-ray Crystallography (1974, Vol IV, Tables 2.2A,
2.2C and 2.3.1)
;
C Carbon 0.017 0.009
;International Tables for X-ray Crystallography (1974, Vol IV, Tables 2.2A,
2.2C and 2.3.1)
;
H Hydrogen 0.000 0.000
;International Tables for X-ray Crystallography (1974, Vol IV, Tables 2.2A,
2.2C and 2.3.1)
;

loop_
_geom_angle_atom_site_label_1
_geom_angle_atom_site_label_2
_geom_angle_atom_site_label_3
_geom_angle
_geom_angle_publ_flag
C1 S1 C3 99.3(5) yes
C2 S2 C3 95.7(5) yes
S1 C1 H1B 117(7) no
S1 C1 H1A 136(8) no
S1 C1 C2 109.5(9) yes
H1A C1 H1B 81(12) no
C2 C1 H1B 96(8) no
C2 C1 H1A 108(7) no
S2 C2 C1 105.4(9) yes
C1 C2 H2B 109(4) no
S2 C2 H2B 118(4) no
S1 C3 S2 107.5(4) yes
S2 C3 C8 109.3(5) yes
S2 C3 C4 111.2(5) yes
S1 C3 C8 111.0(5) yes
S1 C3 C4 110.1(6) yes
C4 C3 C8 107.8(7) yes
C3 C4 H4B 113(12) no
C3 C4 H4A 89(6) no
C3 C4 C5 113.7(7) yes
H4A C4 H4B 107(13) no
C5 C4 H4B 119(12) no
C5 C4 H4A 110(6) no
C4 C5 H5B 107(5) no
C4 C5 H5A 106(4) no
C4 C5 C6 111.8(7) yes
H5A C5 H5B 93(6) no
C6 C5 H5B 130(4) no
C6 C5 H5A 105(5) no
C5 C6 H6 114(5) no
C5 C6 C9 115.2(8) yes
C5 C6 C7 108.3(8) yes
C9 C6 H6 99(6) no
C7 C6 H6 106(6) no
C7 C6 C9 114.7(8) yes
C6 C7 H7B 104(5) no
C6 C7 H7A 109(8) no
C6 C7 C8 112.3(9) yes
H7A C7 H7B 115(10) no
C8 C7 H7B 104(5) no
C8 C7 H7A 112(8) no
C3 C8 C7 113.7(9) yes
C7 C8 H8B 111(15) no
C7 C8 H8A 119(5) no
C3 C8 H8B 90(17) no
C3 C8 H8A 102(6) no
H8A C8 H8B 117(15) no
C6 C9 C12 109.1(8) yes
C6 C9 C11 110.4(9) yes
C6 C9 C10 113.4(8) yes
C11 C9 C12 106.0(9) yes
C10 C9 C12 107.5(10) yes
C10 C9 C11 110.2(9) yes
C9 C10 H10C 115(6) no
C9 C10 H10B 94(5) no
C9 C10 H10A 108(7) no
H10B C10 H10C 103(9) no
H10A C10 H10C 103(9) no
H10A C10 H10B 134(8) no
C9 C11 H11C 92(9) no
C9 C11 H11B 119(9) no
C9 C11 H11A 112(12) no
H11B C11 H11C 95(14) no
H11A C11 H11C 123(14) no
H11A C11 H11B 114(15) no
C9 C12 H12C 126(14) no
C9 C12 H12B 133(12) no
C9 C12 H12A 111(15) no
H12B C12 H12C 95(11) no
H12A C12 H12C 100(11) no
H12A C12 H12B 79(18) no

loop_
_geom_bond_atom_site_label_1
_geom_bond_atom_site_label_2
_geom_bond_distance
_geom_bond_publ_flag
S1 C1 1.777(15) yes
S1 C3 1.822(8) yes
S2 C2 1.820(14) yes
S2 C3 1.814(8) yes
C1 C2 1.517(17) yes
C1 H1A 1.00(12) no
C1 H1B 1.08(19) no
C2 H2B 1.07(7) no
C3 C4 1.528(11) yes
C3 C8 1.539(18) yes
C4 C5 1.508(12) yes
C4 H4A 1.14(12) no
C4 H4B 0.9(2) no
C5 C6 1.526(17) yes
C5 H5A 1.09(8) no
C5 H5B 1.17(9) no
C6 C7 1.540(13) yes
C6 C9 1.536(12) yes
C6 H6 1.03(10) no
C7 C8 1.504(14) yes
C7 H7A 1.1(2) no
C7 H7B 1.00(9) no
C8 H8A 0.91(9) no
C8 H8B 1.0(3) no
C9 C10 1.511(16) yes
C9 C11 1.525(17) yes
C9 C12 1.52(2) yes
C10 H10A 0.91(14) no
C10 H10B 1.04(10) no
C10 H10C 1.18(12) no
C11 H11A 0.8(3) no
C11 H11B 0.97(15) no
C11 H11C 0.99(17) no
C12 H12A 1.1(3) no
C12 H12B 1.2(2) no
C12 H12C 0.8(2) no
